data_1526965
loop_
_publ_author_name
'Wu, X.S.'
'Wang, F.Z.'
'Nie, S.'
'Jiang, S.S.'
'Liu, J.S.'
'Yang, L.'

_publ_section_title
;
 Structure and superconductivity in Y Ba2 Cu3 Oy with additives of Na N O3
 and Na Cl
;
_journal_name_full 'Physica C (Amsterdam)'
_journal_page_first 129
_journal_page_last 136
_journal_volume 339
_journal_year 2000
_chemical_formula_sum 'Ba1.583 Cl0.336 Cu3 Na0.211 O6.87 Y'
_chemical_name_systematic 'Y (Ba1.583 Na0.211 Cl0.206) Cu3 (Cl0.13 O6.87)'
_space_group_IT_number 47
_symmetry_space_group_name_Hall '-P 2 2'
_symmetry_space_group_name_H-M 'P m m m'
_cell_angle_alpha 90
_cell_angle_beta 90
_cell_angle_gamma 90
_cell_formula_units_Z 1
_cell_length_a 3.8858
_cell_length_b 3.8248
_cell_length_c 11.691
_cell_volume 173.756
_citation_journal_id_ASTM PHYCE6
_cod_data_source_file Wu_PHYCE6_2000_438.cif
_cod_data_source_block Ba1.583Cl0.336Cu3Na0.211O6.87Y1
_cod_original_cell_volume 173.7564
_cod_original_formula_sum 'Ba1.583 Cl0.336 Cu3 Na0.211 O6.87 Y1'
_cod_database_code 1526965

loop_
_symmetry_equiv_pos_as_xyz
x,y,z
-x,-y,z
x,-y,-z
-x,y,-z
-x,-y,-z
x,y,-z
-x,y,z
x,-y,z

loop_
_atom_site_label
_atom_site_type_symbol
_atom_site_fract_x
_atom_site_fract_y
_atom_site_fract_z
_atom_site_occupancy
_atom_site_U_iso_or_equiv
O4 O-2 0.5 0 0.3923 1 0.0
Cl1 Cl-1 0.5 0.5 0.184 0.103 0.0
Y1 Y+3 0.5 0.5 0.5 1 0.0
Ba1 Ba+2 0.5 0.5 0.184 0.791 0.0
Na1 Na+1 0.5 0.5 0.184 0.106 0.0
Cl2 Cl-1 0 0.5 0 0.13 0.0
O5 O-2 0 0.5 0.3694 1 0.0
O1 O-2 0 0.5 0 0.37 0.0
Cu1 Cu+2 0 0 0 1 0.0
Cu2 Cu+2 0 0 0.357 1 0.0
O3 O-2 0 0 0.1679 1 0.0
O2 O-2 0.5 0 0 0.5 0.0
